data_7052188
loop_
_publ_author_name
'Ghazzali, Mohamed'
'Langer, Vratislav'
'Lopes, Cesar'
'Eriksson, Anders'
'\"Ohrstr\"om, Lars'

_publ_section_title
;
 Syntheses, crystal structures, optical limiting properties, and DFT
 calculations of three thiophene-2-aldazine Schiff base derivatives
;
_journal_issue 10
_journal_name_full 'New Journal of Chemistry'
_journal_page_first 1777
_journal_paper_doi 10.1039/b704009a
_journal_volume 31
_journal_year 2007
_chemical_formula_moiety 'C10 H8 N2 S2'
_chemical_formula_sum 'C10 H8 N2 S2'
_chemical_formula_weight 220.30
_chemical_name_systematic
;
?
;
_space_group_IT_number 14
_symmetry_cell_setting monoclinic
_symmetry_space_group_name_Hall '-P 2yn'
_symmetry_space_group_name_H-M 'P 1 21/n 1'
_atom_sites_solution_hydrogens geom
_atom_sites_solution_primary direct
_atom_sites_solution_secondary difmap
_audit_creation_method SHELXL-97
_cell_angle_alpha 90.00
_cell_angle_beta 100.871(1)
_cell_angle_gamma 90.00
_cell_formula_units_Z 4
_cell_length_a 9.6504(7)
_cell_length_b 11.4015(8)
_cell_length_c 9.6510(7)
_cell_measurement_reflns_used 9494
_cell_measurement_temperature 173(2)
_cell_measurement_theta_max 33.04
_cell_measurement_theta_min 2.74
_cell_volume 1042.83(13)
_computing_cell_refinement 'Bruker SMART'
_computing_data_collection 'Bruker SMART'
_computing_data_reduction 'Bruker SAINT'
_computing_structure_refinement 'SHELXL-97 (Sheldrick, 1997)'
_computing_structure_solution 'SHELXS-97 (Sheldrick, 1990)'
_diffrn_ambient_temperature 173(2)
_diffrn_measured_fraction_theta_full 0.999
_diffrn_measured_fraction_theta_max 0.954
_diffrn_measurement_device_type 'CCD area detector'
_diffrn_measurement_method 'omega scans'
_diffrn_radiation_monochromator graphite
_diffrn_radiation_source 'fine-focus sealed tube'
_diffrn_radiation_type MoK\a
_diffrn_radiation_wavelength 0.71073
_diffrn_reflns_av_R_equivalents 0.0361
_diffrn_reflns_av_sigmaI/netI 0.0283
_diffrn_reflns_limit_h_max 14
_diffrn_reflns_limit_h_min -14
_diffrn_reflns_limit_k_max 16
_diffrn_reflns_limit_k_min -16
_diffrn_reflns_limit_l_max 14
_diffrn_reflns_limit_l_min -14
_diffrn_reflns_number 18997
_diffrn_reflns_theta_full 30.00
_diffrn_reflns_theta_max 33.04
_diffrn_reflns_theta_min 2.15
_diffrn_standards_decay_% 0
_diffrn_standards_number 0
_exptl_absorpt_coefficient_mu 0.469
_exptl_absorpt_correction_T_max 0.9287
_exptl_absorpt_correction_T_min 0.8798
_exptl_absorpt_correction_type multi-scan
_exptl_absorpt_process_details SADABS
_exptl_crystal_colour yellow
_exptl_crystal_density_diffrn 1.403
_exptl_crystal_density_method 'not measured'
_exptl_crystal_description prism
_exptl_crystal_F_000 456
_exptl_crystal_size_max 0.28
_exptl_crystal_size_mid 0.18
_exptl_crystal_size_min 0.16
_refine_diff_density_max 0.577
_refine_diff_density_min -0.172
_refine_diff_density_rms 0.070
_refine_ls_extinction_method none
_refine_ls_goodness_of_fit_ref 0.994
_refine_ls_hydrogen_treatment constr
_refine_ls_matrix_type full
_refine_ls_number_parameters 136
_refine_ls_number_reflns 3775
_refine_ls_number_restraints 0
_refine_ls_restrained_S_all 0.994
_refine_ls_R_factor_all 0.0418
_refine_ls_R_factor_gt 0.0346
_refine_ls_shift/su_max 0.000
_refine_ls_shift/su_mean 0.000
_refine_ls_structure_factor_coef Fsqd
_refine_ls_weighting_details 'calc w=1/[\s^2^(Fo^2^)+(0.0653P)^2^+0.0730P] where P=(Fo^2^+2Fc^2^)/3'
_refine_ls_weighting_scheme calc
_refine_ls_wR_factor_gt 0.0912
_refine_ls_wR_factor_ref 0.0973
_reflns_number_gt 3354
_reflns_number_total 3775
_reflns_threshold_expression >2sigma(I)
_cod_data_source_file b704009a.txt
_cod_data_source_block gg
_cod_original_sg_symbol_H-M 'P 21/n'
_cod_database_code 7052188

loop_
_symmetry_equiv_pos_as_xyz
'x, y, z'
'-x+1/2, y+1/2, -z+1/2'
'-x, -y, -z'
'x-1/2, -y-1/2, z-1/2'

loop_
_atom_site_label
_atom_site_type_symbol
_atom_site_fract_x
_atom_site_fract_y
_atom_site_fract_z
_atom_site_U_iso_or_equiv
_atom_site_adp_type
_atom_site_occupancy
_atom_site_symmetry_multiplicity
_atom_site_calc_flag
_atom_site_refinement_flags
_atom_site_disorder_assembly
_atom_site_disorder_group
S1A S 0.24480(4) 0.24294(5) 0.15125(4) 0.03661(10) Uani 1 1 d . . .
N1A N 0.04793(12) 0.04354(9) 0.03020(12) 0.0342(3) Uani 1 1 d . . .
C1A C -0.01418(13) 0.14156(11) 0.04231(14) 0.0313(3) Uani 1 1 d . . .
H1A H -0.1138 0.1466 0.0141 0.033(4) Uiso 1 1 calc R . .
C2A C 0.06456(14) 0.24442(12) 0.09810(14) 0.0291(2) Uani 1 1 d . . .
C3A C 0.01048(17) 0.35472(11) 0.11093(16) 0.0368(3) Uani 1 1 d . . .
H3A H -0.0871 0.3733 0.0866 0.047(5) Uiso 1 1 calc R . .
C4A C 0.11694(18) 0.43772(13) 0.16465(16) 0.0407(3) Uani 1 1 d . . .
H4A H 0.0987 0.5179 0.1808 0.059(6) Uiso 1 1 calc R . .
C5A C 0.24737(17) 0.38934(13) 0.19013(15) 0.0395(3) Uani 1 1 d . . .
H5A H 0.3311 0.4320 0.2257 0.062(6) Uiso 1 1 calc R . .
S1B S 0.14702(4) 0.23355(3) 0.75606(4) 0.03853(10) Uani 1 1 d . . .
N1B N 0.02791(12) 0.04274(10) 0.54938(12) 0.0331(2) Uani 1 1 d . . .
C1B C 0.04045(14) 0.14256(12) 0.49040(14) 0.0319(3) Uani 1 1 d . . .
H1B H 0.0144 0.1501 0.3909 0.037(4) Uiso 1 1 calc R . .
C2B C 0.09394(14) 0.24307(12) 0.57505(14) 0.0294(2) Uani 1 1 d . . .
C3B C 0.10608(17) 0.35555(13) 0.52863(18) 0.0390(3) Uani 1 1 d . . .
H3B H 0.0811 0.3786 0.4326 0.064(6) Uiso 1 1 calc R . .
C4B C 0.16010(17) 0.43364(13) 0.6401(2) 0.0451(3) Uani 1 1 d . . .
H4B H 0.1759 0.5148 0.6269 0.088(8) Uiso 1 1 calc R . .
C5B C 0.18707(16) 0.37917(13) 0.76901(19) 0.0437(3) Uani 1 1 d . . .
H5B H 0.2237 0.4180 0.8553 0.068(7) Uiso 1 1 calc R . .

loop_
_atom_site_aniso_label
_atom_site_aniso_U_11
_atom_site_aniso_U_22
_atom_site_aniso_U_33
_atom_site_aniso_U_23
_atom_site_aniso_U_13
_atom_site_aniso_U_12
S1A 0.02738(18) 0.03768(18) 0.0426(2) 0.00060(13) 0.00100(12) -0.00401(12)
N1A 0.0300(5) 0.0302(5) 0.0397(6) 0.0045(4) -0.0006(4) -0.0072(4)
C1A 0.0273(6) 0.0326(6) 0.0332(6) 0.0049(5) 0.0033(4) -0.0059(4)
C2A 0.0263(5) 0.0335(5) 0.0273(6) 0.0027(4) 0.0047(4) -0.0033(4)
C3A 0.0365(7) 0.0354(6) 0.0388(7) 0.0001(6) 0.0079(5) -0.0010(5)
C4A 0.0537(9) 0.0333(6) 0.0365(7) -0.0034(5) 0.0118(6) -0.0056(6)
C5A 0.0441(8) 0.0408(7) 0.0332(7) -0.0029(5) 0.0067(5) -0.0153(6)
S1B 0.0447(2) 0.03787(19) 0.0307(2) -0.00241(12) 0.00120(13) 0.00483(13)
N1B 0.0346(6) 0.0321(5) 0.0315(5) -0.0049(4) 0.0036(4) 0.0016(4)
C1B 0.0299(6) 0.0355(6) 0.0304(6) -0.0021(5) 0.0060(5) 0.0010(5)
C2B 0.0253(5) 0.0333(5) 0.0296(6) 0.0007(4) 0.0056(4) 0.0014(4)
C3B 0.0399(7) 0.0364(6) 0.0430(8) 0.0048(6) 0.0136(6) -0.0009(5)
C4B 0.0404(7) 0.0329(7) 0.0640(10) -0.0041(6) 0.0149(7) -0.0031(6)
C5B 0.0379(7) 0.0393(7) 0.0520(9) -0.0151(6) 0.0040(6) 0.0032(6)

loop_
_atom_type_symbol
_atom_type_description
_atom_type_scat_dispersion_real
_atom_type_scat_dispersion_imag
_atom_type_scat_source
C C 0.0033 0.0016 'International Tables Vol C Tables 4.2.6.8 and 6.1.1.4'
H H 0.0000 0.0000 'International Tables Vol C Tables 4.2.6.8 and 6.1.1.4'
N N 0.0061 0.0033 'International Tables Vol C Tables 4.2.6.8 and 6.1.1.4'
S S 0.1246 0.1234 'International Tables Vol C Tables 4.2.6.8 and 6.1.1.4'

loop_
_geom_angle_atom_site_label_1
_geom_angle_atom_site_label_2
_geom_angle_atom_site_label_3
_geom_angle
_geom_angle_site_symmetry_1
_geom_angle_site_symmetry_3
_geom_angle_publ_flag
C5A S1A C2A 91.60(7) . . ?
C1A N1A N1A 111.73(13) . 3 ?
N1A C1A C2A 121.24(12) . . ?
N1A C1A H1A 119.4 . . ?
C2A C1A H1A 119.4 . . ?
C3A C2A C1A 126.41(13) . . ?
C3A C2A S1A 111.22(10) . . ?
C1A C2A S1A 122.33(10) . . ?
C2A C3A C4A 112.40(14) . . ?
C2A C3A H3A 123.8 . . ?
C4A C3A H3A 123.8 . . ?
C5A C4A C3A 112.24(13) . . ?
C5A C4A H4A 123.9 . . ?
C3A C4A H4A 123.9 . . ?
C4A C5A S1A 112.54(11) . . ?
C4A C5A H5A 123.7 . . ?
S1A C5A H5A 123.7 . . ?
C5B S1B C2B 91.88(7) . . ?
C1B N1B N1B 111.76(14) . 3_556 ?
N1B C1B C2B 120.27(13) . . ?
N1B C1B H1B 119.9 . . ?
C2B C1B H1B 119.9 . . ?
C3B C2B C1B 126.92(13) . . ?
C3B C2B S1B 111.21(12) . . ?
C1B C2B S1B 121.85(10) . . ?
C2B C3B C4B 112.42(15) . . ?
C2B C3B H3B 123.8 . . ?
C4B C3B H3B 123.8 . . ?
C5B C4B C3B 112.57(14) . . ?
C5B C4B H4B 123.7 . . ?
C3B C4B H4B 123.7 . . ?
C4B C5B S1B 111.92(12) . . ?
C4B C5B H5B 124.0 . . ?
S1B C5B H5B 124.0 . . ?

loop_
_geom_bond_atom_site_label_1
_geom_bond_atom_site_label_2
_geom_bond_distance
_geom_bond_site_symmetry_2
_geom_bond_publ_flag
S1A C5A 1.7099(16) . ?
S1A C2A 1.7182(13) . ?
N1A C1A 1.2839(18) . ?
N1A N1A 1.406(2) 3 ?
C1A C2A 1.4451(18) . ?
C1A H1A 0.9500 . ?
C2A C3A 1.3761(19) . ?
C3A C4A 1.421(2) . ?
C3A H3A 0.9500 . ?
C4A C5A 1.354(2) . ?
C4A H4A 0.9500 . ?
C5A H5A 0.9500 . ?
S1B C5B 1.7039(15) . ?
S1B C2B 1.7287(14) . ?
N1B C1B 1.2884(18) . ?
N1B N1B 1.398(2) 3_556 ?
C1B C2B 1.4450(19) . ?
C1B H1B 0.9500 . ?
C2B C3B 1.371(2) . ?
C3B C4B 1.418(2) . ?
C3B H3B 0.9500 . ?
C4B C5B 1.371(2) . ?
C4B H4B 0.9500 . ?
C5B H5B 0.9500 . ?

loop_
_geom_torsion_atom_site_label_1
_geom_torsion_atom_site_label_2
_geom_torsion_atom_site_label_3
_geom_torsion_atom_site_label_4
_geom_torsion
_geom_torsion_site_symmetry_1
_geom_torsion_site_symmetry_2
_geom_torsion_site_symmetry_3
_geom_torsion_site_symmetry_4
_geom_torsion_publ_flag
N1A N1A C1A C2A -178.20(13) 3 . . . ?
N1A C1A C2A C3A 177.34(14) . . . . ?
N1A C1A C2A S1A 0.13(19) . . . . ?
C5A S1A C2A C3A -0.07(11) . . . . ?
C5A S1A C2A C1A 177.52(12) . . . . ?
C1A C2A C3A C4A -177.63(13) . . . . ?
S1A C2A C3A C4A -0.15(16) . . . . ?
C2A C3A C4A C5A 0.37(19) . . . . ?
C3A C4A C5A S1A -0.42(17) . . . . ?
C2A S1A C5A C4A 0.29(12) . . . . ?
N1B N1B C1B C2B 178.87(12) 3_556 . . . ?
N1B C1B C2B C3B -176.25(14) . . . . ?
N1B C1B C2B S1B 1.65(18) . . . . ?
C5B S1B C2B C3B -0.64(12) . . . . ?
C5B S1B C2B C1B -178.83(11) . . . . ?
C1B C2B C3B C4B 178.78(13) . . . . ?
S1B C2B C3B C4B 0.69(17) . . . . ?
C2B C3B C4B C5B -0.4(2) . . . . ?
C3B C4B C5B S1B -0.10(18) . . . . ?
C2B S1B C5B C4B 0.41(12) . . . . ?
